data_2211080
loop_
_publ_author_name
'Shi, Jun'

_publ_section_title
;(<i>E</i>)-1-(5-Bromo-3-methoxy-2-propoxybenzylidene)-2-(2,4-dinitrophenyl)hydrazine
 <i>N</i>,<i>N</i>-dimethylformamide solvate
;
_journal_coeditor_code IS2095
_journal_issue 11
_journal_name_full 'Acta Crystallographica Section E'
_journal_page_first o5337
_journal_page_last o5339
_journal_paper_doi 10.1107/S1600536806044692
_journal_volume 62
_journal_year 2006
_chemical_formula_iupac 'C17 H17 Br N4 O6, C3 H7 N O'
_chemical_formula_moiety 'C17 H17 Br N4 O6, C3 H7 N O'
_chemical_formula_sum 'C20 H24 Br N5 O7'
_chemical_formula_weight 526.35
_chemical_name_systematic
;
(E)-1-(5-Bromo-3-methoxy-2-propoxybenzylidene)-2-(2,4-dinitrophenyl)hydrazine
N,N'-dimethylformamide solvate
;
_space_group_IT_number 2
_symmetry_cell_setting triclinic
_symmetry_space_group_name_Hall '-P 1'
_symmetry_space_group_name_H-M 'P -1'
_atom_sites_solution_hydrogens geom
_atom_sites_solution_primary direct
_atom_sites_solution_secondary difmap
_audit_creation_method SHELXL-97
_cell_angle_alpha 106.822(8)
_cell_angle_beta 94.158(9)
_cell_angle_gamma 94.753(8)
_cell_formula_units_Z 2
_cell_length_a 8.044(4)
_cell_length_b 11.803(6)
_cell_length_c 12.735(6)
_cell_measurement_reflns_used 2201
_cell_measurement_temperature 294(2)
_cell_measurement_theta_max 25.48
_cell_measurement_theta_min 2.55
_cell_volume 1147.5(10)
_computing_cell_refinement 'SAINT (Bruker, 1999)'
_computing_data_collection 'SMART (Bruker, 1999)'
_computing_data_reduction SAINT
_computing_molecular_graphics 'SHELXTL (Sheldrick, 1997b)'
_computing_publication_material SHELXTL
_computing_structure_refinement 'SHELXL97 (Sheldrick, 1997a)'
_computing_structure_solution 'SHELXS97 (Sheldrick, 1997a)'
_diffrn_ambient_temperature 294(2)
_diffrn_measured_fraction_theta_full 0.989
_diffrn_measured_fraction_theta_max 0.989
_diffrn_measurement_device_type 'Bruker SMART APEX CCD area-detector'
_diffrn_measurement_method '\f and \w'
_diffrn_radiation_monochromator graphite
_diffrn_radiation_source 'fine-focus sealed tube'
_diffrn_radiation_type MoK\a
_diffrn_radiation_wavelength 0.71073
_diffrn_reflns_av_R_equivalents 0.0229
_diffrn_reflns_av_sigmaI/netI 0.0511
_diffrn_reflns_limit_h_max 9
_diffrn_reflns_limit_h_min -9
_diffrn_reflns_limit_k_max 13
_diffrn_reflns_limit_k_min -14
_diffrn_reflns_limit_l_max 15
_diffrn_reflns_limit_l_min -7
_diffrn_reflns_number 5640
_diffrn_reflns_theta_full 25.01
_diffrn_reflns_theta_max 25.01
_diffrn_reflns_theta_min 1.81
_diffrn_standards_number 0
_exptl_absorpt_coefficient_mu 1.842
_exptl_absorpt_correction_T_max 0.718
_exptl_absorpt_correction_T_min 0.568
_exptl_absorpt_correction_type multi-scan
_exptl_absorpt_process_details '(SADABS; Sheldrick, 1996)'
_exptl_crystal_colour orange
_exptl_crystal_density_diffrn 1.523
_exptl_crystal_density_method 'not measured'
_exptl_crystal_description block
_exptl_crystal_F_000 540
_exptl_crystal_size_max 0.30
_exptl_crystal_size_mid 0.24
_exptl_crystal_size_min 0.18
_refine_diff_density_max 0.374
_refine_diff_density_min -0.510
_refine_ls_extinction_method none
_refine_ls_goodness_of_fit_ref 1.015
_refine_ls_hydrogen_treatment constr
_refine_ls_matrix_type full
_refine_ls_number_parameters 316
_refine_ls_number_reflns 4008
_refine_ls_number_restraints 40
_refine_ls_restrained_S_all 1.022
_refine_ls_R_factor_all 0.0738
_refine_ls_R_factor_gt 0.0415
_refine_ls_shift/su_max 0.001
_refine_ls_shift/su_mean 0.000
_refine_ls_structure_factor_coef Fsqd
_refine_ls_weighting_details 'calc w=1/[\s^2^(Fo^2^)+(0.0569P)^2^+0.0432P] where P=(Fo^2^+2Fc^2^)/3'
_refine_ls_weighting_scheme calc
_refine_ls_wR_factor_gt 0.0921
_refine_ls_wR_factor_ref 0.1059
_reflns_number_gt 2762
_reflns_number_total 4008
_reflns_threshold_expression I>2\s(I)
_cod_data_source_file is2095.cif
_cod_data_source_block I
_cod_database_code 2211080
_cod_database_fobs_code 2211080

loop_
_symmetry_equiv_pos_as_xyz
'x, y, z'
'-x, -y, -z'

loop_
_atom_site_type_symbol
_atom_site_label
_atom_site_fract_x
_atom_site_fract_y
_atom_site_fract_z
_atom_site_U_iso_or_equiv
_atom_site_adp_type
_atom_site_calc_flag
_atom_site_refinement_flags
_atom_site_occupancy
_atom_site_disorder_assembly
_atom_site_disorder_group
Br Br1 0.55315(5) 0.87331(3) 0.68248(3) 0.06044(17) Uani d . 1 A .
O O1 0.5461(3) 0.69980(19) 0.25221(18) 0.0497(6) Uani d . 1 A .
O O2 0.3503(3) 0.50015(18) 0.24552(17) 0.0425(6) Uani d . 1 . .
O O3 -0.0779(4) 0.1264(2) 0.4096(2) 0.0747(9) Uani d . 1 . .
O O4 -0.2010(4) 0.0250(2) 0.5013(2) 0.0807(9) Uani d . 1 . .
O O5 -0.2677(4) 0.1795(3) 0.8786(3) 0.0819(9) Uani d . 1 . .
O O6 -0.1680(4) 0.3585(3) 0.9697(3) 0.0882(10) Uani d . 1 . .
N N1 0.1795(3) 0.4442(2) 0.5208(2) 0.0358(6) Uani d . 1 . .
N N2 0.0778(3) 0.3404(2) 0.5079(2) 0.0360(6) Uani d . 1 . .
H H2 0.0539 0.2891 0.4439 0.043 Uiso calc R 1 . .
N N3 -0.1223(4) 0.1161(2) 0.4968(3) 0.0494(7) Uani d . 1 . .
N N4 -0.1874(4) 0.2745(3) 0.8852(3) 0.0593(9) Uani d . 1 . .
C C1 0.5037(4) 0.6879(3) 0.3506(3) 0.0350(7) Uani d . 1 . .
C C2 0.4039(4) 0.5822(3) 0.3451(2) 0.0322(7) Uani d . 1 A .
C C3 0.3442(4) 0.5660(2) 0.4402(2) 0.0318(7) Uani d . 1 . .
C C4 0.3866(4) 0.6541(3) 0.5419(2) 0.0342(7) Uani d . 1 A .
H H4A 0.3458 0.6450 0.6058 0.041 Uiso calc R 1 . .
C C5 0.4896(4) 0.7540(3) 0.5448(2) 0.0356(7) Uani d . 1 . .
C C6 0.5489(4) 0.7734(3) 0.4512(3) 0.0378(8) Uani d . 1 A .
H H6A 0.6176 0.8425 0.4559 0.045 Uiso calc R 1 . .
C C7 0.6400(5) 0.8083(3) 0.2531(3) 0.0581(10) Uani d . 1 . .
H H7A 0.6617 0.8051 0.1792 0.087 Uiso calc R 1 A .
H H7B 0.7444 0.8188 0.2981 0.087 Uiso calc R 1 . .
H H7C 0.5770 0.8739 0.2825 0.087 Uiso calc R 1 . .
C C8 0.4732(5) 0.4400(3) 0.1815(3) 0.0614(11) Uani d PDU 0.60 A 1
H H8A 0.5165 0.3832 0.2153 0.074 Uiso calc PR 0.60 A 1
H H8B 0.5659 0.4972 0.1797 0.074 Uiso calc PR 0.60 A 1
C C9 0.3988(10) 0.3769(8) 0.0674(6) 0.074(2) Uani d PDU 0.60 A 1
H H9A 0.4807 0.3292 0.0287 0.089 Uiso calc PR 0.60 A 1
H H9B 0.3762 0.4355 0.0299 0.089 Uiso calc PR 0.60 A 1
C C10 0.2383(11) 0.2967(8) 0.0595(7) 0.085(3) Uani d PDU 0.60 A 1
H H10A 0.1977 0.2601 -0.0167 0.128 Uiso calc PR 0.60 A 1
H H10B 0.1555 0.3430 0.0964 0.128 Uiso calc PR 0.60 A 1
H H10C 0.2600 0.2360 0.0936 0.128 Uiso calc PR 0.60 A 1
C C8' 0.4732(5) 0.4400(3) 0.1815(3) 0.0614(11) Uani d PDU 0.40 A 2
H H8'A 0.5603 0.4233 0.2299 0.074 Uiso calc PR 0.40 A 2
H H8'B 0.5246 0.4907 0.1423 0.074 Uiso calc PR 0.40 A 2
C C9' 0.3939(13) 0.3254(7) 0.1002(7) 0.047(3) Uani d PDU 0.40 A 2
H H9'A 0.3575 0.2709 0.1403 0.056 Uiso calc PR 0.40 A 2
H H9'B 0.4776 0.2896 0.0539 0.056 Uiso calc PR 0.40 A 2
C C10' 0.2446(16) 0.3409(12) 0.0272(10) 0.072(4) Uani d PDU 0.40 A 2
H H10D 0.1993 0.2648 -0.0223 0.108 Uiso calc PR 0.40 A 2
H H10E 0.2801 0.3928 -0.0146 0.108 Uiso calc PR 0.40 A 2
H H10F 0.1602 0.3750 0.0723 0.108 Uiso calc PR 0.40 A 2
C C11 0.2352(4) 0.4577(3) 0.4334(3) 0.0349(7) Uani d . 1 A .
H H11A 0.2069 0.3994 0.3661 0.042 Uiso calc R 1 . .
C C12 0.0162(4) 0.3210(3) 0.5979(3) 0.0342(7) Uani d . 1 . .
C C13 0.0465(4) 0.4100(3) 0.7018(3) 0.0419(8) Uani d . 1 . .
H H13A 0.1114 0.4808 0.7071 0.050 Uiso calc R 1 . .
C C14 -0.0169(4) 0.3947(3) 0.7940(3) 0.0477(9) Uani d . 1 . .
H H14A 0.0048 0.4547 0.8609 0.057 Uiso calc R 1 . .
C C15 -0.1142(4) 0.2889(3) 0.7878(3) 0.0450(8) Uani d . 1 . .
C C16 -0.1459(4) 0.1998(3) 0.6907(3) 0.0426(8) Uani d . 1 . .
H H16A -0.2102 0.1295 0.6876 0.051 Uiso calc R 1 . .
C C17 -0.0820(4) 0.2142(3) 0.5967(3) 0.0351(7) Uani d . 1 . .
O O7 0.9682(5) 0.2747(3) 0.2552(3) 0.0970(11) Uani d . 1 . .
N N5 0.8472(4) 0.0994(3) 0.1378(2) 0.0545(8) Uani d . 1 . .
C C18 0.8569(6) 0.2156(4) 0.1880(3) 0.0691(12) Uani d . 1 . .
H H18A 0.7694 0.2555 0.1697 0.083 Uiso calc R 1 . .
C C19 0.9743(6) 0.0291(4) 0.1617(4) 0.0771(13) Uani d . 1 . .
H H19A 1.0659 0.0806 0.2088 0.116 Uiso calc R 1 . .
H H19B 1.0141 -0.0151 0.0942 0.116 Uiso calc R 1 . .
H H19C 0.9279 -0.0251 0.1982 0.116 Uiso calc R 1 . .
C C20 0.6979(5) 0.0380(4) 0.0677(3) 0.0707(12) Uani d . 1 . .
H H20A 0.6242 0.0950 0.0583 0.106 Uiso calc R 1 . .
H H20B 0.6420 -0.0157 0.1012 0.106 Uiso calc R 1 . .
H H20C 0.7285 -0.0062 -0.0028 0.106 Uiso calc R 1 . .

loop_
_atom_site_aniso_label
_atom_site_aniso_U_11
_atom_site_aniso_U_22
_atom_site_aniso_U_33
_atom_site_aniso_U_12
_atom_site_aniso_U_13
_atom_site_aniso_U_23
Br1 0.0788(3) 0.0444(2) 0.0460(2) -0.01489(18) -0.00158(18) 0.00224(15)
O1 0.0647(16) 0.0404(13) 0.0445(14) -0.0082(11) 0.0146(11) 0.0152(10)
O2 0.0416(13) 0.0378(12) 0.0400(13) -0.0002(10) 0.0074(10) -0.0010(10)
O3 0.114(2) 0.0459(16) 0.0538(18) -0.0255(15) 0.0219(16) 0.0044(12)
O4 0.109(2) 0.0423(15) 0.080(2) -0.0401(16) 0.0153(16) 0.0131(13)
O5 0.094(2) 0.086(2) 0.083(2) 0.0020(19) 0.0291(17) 0.0516(18)
O6 0.101(2) 0.113(3) 0.0486(19) 0.001(2) 0.0169(16) 0.0220(18)
N1 0.0338(15) 0.0272(14) 0.0466(17) -0.0008(11) 0.0050(12) 0.0124(11)
N2 0.0378(15) 0.0260(13) 0.0428(16) -0.0056(11) 0.0054(12) 0.0100(11)
N3 0.057(2) 0.0328(16) 0.055(2) -0.0077(14) 0.0054(15) 0.0110(14)
N4 0.057(2) 0.079(3) 0.051(2) 0.0102(19) 0.0102(16) 0.0331(19)
C1 0.0340(18) 0.0345(17) 0.0389(19) 0.0015(14) 0.0033(14) 0.0155(14)
C2 0.0301(17) 0.0278(16) 0.0373(18) 0.0036(13) 0.0009(13) 0.0081(13)
C3 0.0284(17) 0.0256(15) 0.0413(19) 0.0018(13) 0.0020(13) 0.0107(13)
C4 0.0362(18) 0.0328(17) 0.0369(18) 0.0049(14) 0.0057(14) 0.0144(14)
C5 0.0370(18) 0.0310(17) 0.0361(18) -0.0001(14) -0.0004(14) 0.0076(13)
C6 0.0404(19) 0.0265(16) 0.047(2) -0.0027(14) 0.0047(15) 0.0135(14)
C7 0.073(3) 0.049(2) 0.058(2) -0.0105(19) 0.0158(19) 0.0272(18)
C8 0.052(2) 0.055(2) 0.065(2) 0.0105(19) 0.0093(18) -0.0043(18)
C9 0.077(5) 0.082(5) 0.058(5) 0.013(4) 0.025(4) 0.007(4)
C10 0.098(6) 0.078(5) 0.063(5) -0.011(4) 0.012(4) 0.000(4)
C8' 0.052(2) 0.055(2) 0.065(2) 0.0105(19) 0.0093(18) -0.0043(18)
C9' 0.059(6) 0.040(5) 0.040(5) 0.010(5) 0.011(4) 0.008(4)
C10' 0.072(4) 0.072(4) 0.072(4) 0.0081(11) 0.0069(11) 0.0207(15)
C11 0.0323(18) 0.0256(16) 0.045(2) 0.0027(13) 0.0021(14) 0.0077(13)
C12 0.0272(17) 0.0314(17) 0.047(2) 0.0039(13) 0.0010(14) 0.0176(14)
C13 0.0390(19) 0.0356(18) 0.049(2) -0.0037(15) 0.0013(15) 0.0119(15)
C14 0.048(2) 0.052(2) 0.040(2) 0.0053(17) 0.0005(16) 0.0098(16)
C15 0.042(2) 0.056(2) 0.044(2) 0.0075(17) 0.0064(16) 0.0246(17)
C16 0.039(2) 0.0392(19) 0.056(2) 0.0013(16) 0.0042(16) 0.0250(16)
C17 0.0350(18) 0.0277(16) 0.0434(19) 0.0016(14) 0.0042(14) 0.0124(14)
O7 0.125(3) 0.073(2) 0.074(2) -0.041(2) -0.0166(19) 0.0123(17)
N5 0.061(2) 0.0493(19) 0.0510(19) -0.0015(16) 0.0023(15) 0.0149(14)
C18 0.087(3) 0.057(3) 0.065(3) -0.003(2) 0.009(2) 0.022(2)
C19 0.084(3) 0.081(3) 0.067(3) 0.023(3) 0.012(2) 0.018(2)
C20 0.071(3) 0.071(3) 0.064(3) -0.015(2) -0.003(2) 0.019(2)

loop_
_atom_type_symbol
_atom_type_description
_atom_type_scat_dispersion_real
_atom_type_scat_dispersion_imag
_atom_type_scat_source
C C 0.0033 0.0016 'International Tables Vol C Tables 4.2.6.8 and 6.1.1.4'
H H 0.0000 0.0000 'International Tables Vol C Tables 4.2.6.8 and 6.1.1.4'
N N 0.0061 0.0033 'International Tables Vol C Tables 4.2.6.8 and 6.1.1.4'
O O 0.0106 0.0060 'International Tables Vol C Tables 4.2.6.8 and 6.1.1.4'
Br Br -0.2901 2.4595 'International Tables Vol C Tables 4.2.6.8 and 6.1.1.4'

loop_
_geom_angle_atom_site_label_1
_geom_angle_atom_site_label_2
_geom_angle_atom_site_label_3
_geom_angle
C1 O1 C7 117.9(2)
C2 O2 C8 118.2(2)
C11 N1 N2 116.0(2)
C12 N2 N1 118.5(2)
C12 N2 H2 120.7
N1 N2 H2 120.7
O4 N3 O3 121.5(3)
O4 N3 C17 119.0(3)
O3 N3 C17 119.5(3)
O6 N4 O5 122.8(3)
O6 N4 C15 118.5(4)
O5 N4 C15 118.7(3)
O1 C1 C6 124.0(3)
O1 C1 C2 115.9(3)
C6 C1 C2 120.1(3)
O2 C2 C3 119.1(3)
O2 C2 C1 120.6(3)
C3 C2 C1 120.0(3)
C2 C3 C4 119.9(3)
C2 C3 C11 119.8(3)
C4 C3 C11 120.3(3)
C5 C4 C3 118.5(3)
C5 C4 H4A 120.7
C3 C4 H4A 120.7
C4 C5 C6 122.8(3)
C4 C5 Br1 119.3(2)
C6 C5 Br1 117.8(2)
C1 C6 C5 118.6(3)
C1 C6 H6A 120.7
C5 C6 H6A 120.7
O1 C7 H7A 109.5
O1 C7 H7B 109.5
H7A C7 H7B 109.5
O1 C7 H7C 109.5
H7A C7 H7C 109.5
H7B C7 H7C 109.5
O2 C8 C9 110.5(4)
O2 C8 H8A 109.5
C9 C8 H8A 109.5
O2 C8 H8B 109.5
C9 C8 H8B 109.5
H8A C8 H8B 108.1
C8 C9 C10 114.7(6)
C8 C9 H9A 108.6
C10 C9 H9A 108.6
C8 C9 H9B 108.6
C10 C9 H9B 108.6
H9A C9 H9B 107.6
C9 C10 H10A 109.5
C9 C10 H10B 109.5
H10A C10 H10B 109.5
C9 C10 H10C 109.5
H10A C10 H10C 109.5
H10B C10 H10C 109.5
C10' C9' H9'A 108.9
C10' C9' H9'B 108.9
H9'A C9' H9'B 107.7
C9' C10' H10D 109.5
C9' C10' H10E 109.5
H10D C10' H10E 109.5
C9' C10' H10F 109.5
H10D C10' H10F 109.5
H10E C10' H10F 109.5
N1 C11 C3 119.4(3)
N1 C11 H11A 120.3
C3 C11 H11A 120.3
N2 C12 C13 120.3(3)
N2 C12 C17 124.0(3)
C13 C12 C17 115.8(3)
C14 C13 C12 122.0(3)
C14 C13 H13A 119.0
C12 C13 H13A 119.0
C13 C14 C15 119.9(3)
C13 C14 H14A 120.1
C15 C14 H14A 120.1
C16 C15 C14 120.8(3)
C16 C15 N4 119.3(3)
C14 C15 N4 119.9(3)
C15 C16 C17 119.8(3)
C15 C16 H16A 120.1
C17 C16 H16A 120.1
C16 C17 C12 121.8(3)
C16 C17 N3 116.5(3)
C12 C17 N3 121.7(3)
C18 N5 C19 121.3(4)
C18 N5 C20 120.3(4)
C19 N5 C20 118.0(3)
O7 C18 N5 126.4(5)
O7 C18 H18A 116.8
N5 C18 H18A 116.8
N5 C19 H19A 109.5
N5 C19 H19B 109.5
H19A C19 H19B 109.5
N5 C19 H19C 109.5
H19A C19 H19C 109.5
H19B C19 H19C 109.5
N5 C20 H20A 109.5
N5 C20 H20B 109.5
H20A C20 H20B 109.5
N5 C20 H20C 109.5
H20A C20 H20C 109.5
H20B C20 H20C 109.5

loop_
_geom_bond_atom_site_label_1
_geom_bond_atom_site_label_2
_geom_bond_distance
Br1 C5 1.907(3)
O1 C1 1.364(4)
O1 C7 1.429(4)
O2 C2 1.368(3)
O2 C8 1.430(4)
O3 N3 1.226(4)
O4 N3 1.220(3)
O5 N4 1.224(4)
O6 N4 1.224(4)
N1 C11 1.276(4)
N1 N2 1.376(3)
N2 C12 1.352(4)
N2 H2 0.8600
N3 C17 1.446(4)
N4 C15 1.458(5)
C1 C6 1.384(4)
C1 C2 1.408(4)
C2 C3 1.392(4)
C3 C4 1.404(4)
C3 C11 1.466(4)
C4 C5 1.374(4)
C4 H4A 0.9300
C5 C6 1.387(4)
C6 H6A 0.9300
C7 H7A 0.9600
C7 H7B 0.9600
C7 H7C 0.9600
C8 C9 1.482(7)
C8 H8A 0.9700
C8 H8B 0.9700
C9 C10 1.516(7)
C9 H9A 0.9700
C9 H9B 0.9700
C10 H10A 0.9600
C10 H10B 0.9600
C10 H10C 0.9600
C9' C10' 1.521(9)
C9' H9'A 0.9700
C9' H9'B 0.9700
C10' H10D 0.9600
C10' H10E 0.9600
C10' H10F 0.9600
C11 H11A 0.9300
C12 C13 1.421(4)
C12 C17 1.426(4)
C13 C14 1.366(5)
C13 H13A 0.9300
C14 C15 1.397(5)
C14 H14A 0.9300
C15 C16 1.362(5)
C16 C17 1.386(4)
C16 H16A 0.9300
O7 C18 1.208(5)
N5 C18 1.328(5)
N5 C19 1.438(5)
N5 C20 1.446(5)
C18 H18A 0.9300
C19 H19A 0.9600
C19 H19B 0.9600
C19 H19C 0.9600
C20 H20A 0.9600
C20 H20B 0.9600
C20 H20C 0.9600

loop_
_geom_hbond_atom_site_label_D
_geom_hbond_atom_site_label_H
_geom_hbond_atom_site_label_A
_geom_hbond_site_symmetry_A
_geom_hbond_distance_DH
_geom_hbond_distance_HA
_geom_hbond_distance_DA
_geom_hbond_angle_DHA
_geom_hbond_publ_flag
N2 H2 O3 . 0.86 2.03 2.633(3) 127 yes
N2 H2 O7 1_455 0.86 2.41 3.125(4) 142 yes
C11 H11A O7 1_455 0.93 2.41 3.181(4) 141 yes
C6 H6A O4 1_665 0.93 2.40 3.317(4) 170 yes

loop_
_geom_torsion_atom_site_label_1
_geom_torsion_atom_site_label_2
_geom_torsion_atom_site_label_3
_geom_torsion_atom_site_label_4
_geom_torsion
C11 N1 N2 C12 179.5(3)
C7 O1 C1 C6 -1.4(5)
C7 O1 C1 C2 176.8(3)
C8 O2 C2 C3 -121.2(3)
C8 O2 C2 C1 65.6(4)
O1 C1 C2 O2 -2.1(4)
C6 C1 C2 O2 176.1(3)
O1 C1 C2 C3 -175.3(3)
C6 C1 C2 C3 2.9(5)
O2 C2 C3 C4 -174.6(3)
C1 C2 C3 C4 -1.3(4)
O2 C2 C3 C11 4.4(4)
C1 C2 C3 C11 177.7(3)
C2 C3 C4 C5 -1.2(4)
C11 C3 C4 C5 179.8(3)
C3 C4 C5 C6 2.2(5)
C3 C4 C5 Br1 -178.6(2)
O1 C1 C6 C5 176.2(3)
C2 C1 C6 C5 -2.0(5)
C4 C5 C6 C1 -0.6(5)
Br1 C5 C6 C1 -179.9(2)
C2 O2 C8 C9 -166.9(5)
O2 C8 C9 C10 -51.4(10)
N2 N1 C11 C3 179.9(2)
C2 C3 C11 N1 -179.2(3)
C4 C3 C11 N1 -0.2(4)
N1 N2 C12 C13 4.5(4)
N1 N2 C12 C17 -176.1(3)
N2 C12 C13 C14 178.5(3)
C17 C12 C13 C14 -1.0(5)
C12 C13 C14 C15 0.2(5)
C13 C14 C15 C16 0.6(5)
C13 C14 C15 N4 -177.6(3)
O6 N4 C15 C16 -174.8(3)
O5 N4 C15 C16 4.2(5)
O6 N4 C15 C14 3.4(5)
O5 N4 C15 C14 -177.6(3)
C14 C15 C16 C17 -0.5(5)
N4 C15 C16 C17 177.7(3)
C15 C16 C17 C12 -0.4(5)
C15 C16 C17 N3 -179.5(3)
N2 C12 C17 C16 -178.3(3)
C13 C12 C17 C16 1.1(4)
N2 C12 C17 N3 0.7(5)
C13 C12 C17 N3 -179.9(3)
O4 N3 C17 C16 -3.9(5)
O3 N3 C17 C16 175.6(3)
O4 N3 C17 C12 177.0(3)
O3 N3 C17 C12 -3.4(5)
C19 N5 C18 O7 1.1(7)
C20 N5 C18 O7 173.5(4)
